data_7123078
loop_
_publ_author_name
'Krempner, Clemens'
'Brar, Amandeep'
'Unruh, Daniel K.'
'Aquino, Adelia'

_publ_section_title
;
 Lewis Acid Base Chemistry of Bestmann&#x2019;s Ylide, Ph3PCCO, and its
 Bulkier Analogue, (Cyclohexyl)3PCCO
;
_journal_name_full 'Chemical Communications'
_journal_paper_doi 10.1039/C9CC01239G
_journal_year 2019
_chemical_formula_sum 'C46 H37 B F3 O P'
_chemical_formula_weight 704.53
_space_group_IT_number 2
_symmetry_cell_setting triclinic
_symmetry_Int_Tables_number 2
_symmetry_space_group_name_Hall '-P 1'
_symmetry_space_group_name_H-M 'P -1'
_atom_sites_solution_hydrogens geom
_atom_sites_solution_primary dual
_atom_sites_solution_secondary difmap
_audit_creation_date 2018-11-16T15:10:35-00:00
_audit_creation_method 'WinGX routine CIF_UPDATE'
_audit_update_record
;
2018-11-28 deposited with the CCDC.    2019-02-27 downloaded from the CCDC.
;
_cell_angle_alpha 101.7930(10)
_cell_angle_beta 95.8660(10)
_cell_angle_gamma 99.2710(10)
_cell_formula_units_Z 4
_cell_length_a 9.7980(10)
_cell_length_b 18.6088(18)
_cell_length_c 20.228(2)
_cell_measurement_reflns_used 8963
_cell_measurement_temperature 100(2)
_cell_measurement_theta_max 25.22
_cell_measurement_theta_min 2.22
_cell_volume 3528.1(6)
_computing_cell_refinement 'Bruker SAINT'
_computing_data_collection 'Bruker APEX2'
_computing_data_reduction 'Bruker SAINT'
_computing_structure_refinement 'SHELXL-2016/6 (Sheldrick, 2016)'
_computing_structure_solution 'SHELXT 2014/4 (Sheldrick, 2014)'
_diffrn_ambient_temperature 100(2)
_diffrn_measured_fraction_theta_full 1
_diffrn_measured_fraction_theta_max 0.998
_diffrn_measurement_device_type 'Bruker APEX-II CCD'
_diffrn_measurement_method '\w scans'
_diffrn_radiation_monochromator graphite
_diffrn_radiation_source 'fine-focus sealed tube'
_diffrn_radiation_type MoK\a
_diffrn_radiation_wavelength 0.71073
_diffrn_reflns_av_R_equivalents 0.1132
_diffrn_reflns_av_unetI/netI 0.1088
_diffrn_reflns_Laue_measured_fraction_full 1
_diffrn_reflns_Laue_measured_fraction_max 0.998
_diffrn_reflns_limit_h_max 11
_diffrn_reflns_limit_h_min -11
_diffrn_reflns_limit_k_max 22
_diffrn_reflns_limit_k_min -22
_diffrn_reflns_limit_l_max 24
_diffrn_reflns_limit_l_min -24
_diffrn_reflns_number 55003
_diffrn_reflns_point_group_measured_fraction_full 1
_diffrn_reflns_point_group_measured_fraction_max 0.998
_diffrn_reflns_theta_full 25.242
_diffrn_reflns_theta_max 25.413
_diffrn_reflns_theta_min 1.039
_exptl_absorpt_coefficient_mu 0.131
_exptl_absorpt_correction_T_max 0.7452
_exptl_absorpt_correction_T_min 0.6616
_exptl_absorpt_correction_type multi-scan
_exptl_absorpt_process_details SADABS
_exptl_crystal_colour colourless
_exptl_crystal_density_diffrn 1.326
_exptl_crystal_description needle
_exptl_crystal_F_000 1472
_exptl_crystal_size_max 0.38
_exptl_crystal_size_mid 0.035
_exptl_crystal_size_min 0.025
_refine_diff_density_max 0.334
_refine_diff_density_min -0.333
_refine_diff_density_rms 0.06
_refine_ls_extinction_method none
_refine_ls_goodness_of_fit_ref 0.977
_refine_ls_hydrogen_treatment constr
_refine_ls_matrix_type full
_refine_ls_number_parameters 811
_refine_ls_number_reflns 12997
_refine_ls_number_restraints 756
_refine_ls_restrained_S_all 0.95
_refine_ls_R_factor_all 0.1107
_refine_ls_R_factor_gt 0.0538
_refine_ls_shift/su_max 0
_refine_ls_shift/su_mean 0
_refine_ls_structure_factor_coef Fsqd
_refine_ls_weighting_details 'w=1/[\s^2^(Fo^2^)+(0.0533P)^2^] where P=(Fo^2^+2Fc^2^)/3'
_refine_ls_weighting_scheme calc
_refine_ls_wR_factor_gt 0.1117
_refine_ls_wR_factor_ref 0.1333
_reflns_Friedel_coverage 0
_reflns_number_gt 7421
_reflns_number_total 12997
_reflns_threshold_expression 'I > 2\s(I)'
_cod_data_source_file c9cc01239g2.cif
_cod_data_source_block 7
_cod_database_code 7123078
_shelx_estimated_absorpt_t_min 0.952
_shelx_estimated_absorpt_t_max 0.997

loop_
_symmetry_equiv_pos_as_xyz
'x, y, z'
'-x, -y, -z'

loop_
_atom_site_label
_atom_site_type_symbol
_atom_site_fract_x
_atom_site_fract_y
_atom_site_fract_z
_atom_site_U_iso_or_equiv
_atom_site_adp_type
_atom_site_occupancy
_atom_site_site_symmetry_order
_atom_site_calc_flag
_atom_site_refinement_flags_posn
_atom_site_refinement_flags_adp
P1 P 0.44167(8) 0.24969(4) 0.50935(4) 0.01879(19) Uani 1 1 d . .
P2 P 0.58980(8) 0.22282(5) 0.93229(4) 0.0202(2) Uani 1 1 d . .
F1 F 0.11225(18) 0.41055(10) 0.63840(9) 0.0373(5) Uani 1 1 d . .
F2 F 0.34320(17) 0.43269(9) 0.67872(8) 0.0285(4) Uani 1 1 d . .
F3 F 0.26750(19) 0.47519(9) 0.58611(9) 0.0348(5) Uani 1 1 d . .
F4 F 0.27735(18) 0.02373(9) 0.80082(9) 0.0307(4) Uani 1 1 d . .
F5 F 0.09805(18) 0.07374(11) 0.84268(9) 0.0442(5) Uani 1 1 d . .
F6 F 0.2082(2) 0.00234(10) 0.90017(10) 0.0455(5) Uani 1 1 d . .
O1 O 0.2659(2) 0.34759(11) 0.57699(10) 0.0218(5) Uani 1 1 d . .
O2 O 0.3273(2) 0.12024(11) 0.89415(10) 0.0270(5) Uani 1 1 d . .
C1 C 0.2928(3) 0.27494(16) 0.47074(14) 0.0177(7) Uani 1 1 d . .
C2 C 0.2274(3) 0.32411(16) 0.51061(15) 0.0188(7) Uani 1 1 d . .
C3 C 0.1113(3) 0.34183(16) 0.46835(15) 0.0176(7) Uani 1 1 d . .
C4 C 0.0121(3) 0.38675(16) 0.48353(16) 0.0220(7) Uani 1 1 d . .
H4 H 0.009832 0.412026 0.529117 0.026 Uiso 1 1 calc R U
C5 C -0.0822(3) 0.39347(17) 0.43080(16) 0.0247(7) Uani 1 1 d . .
H5 H -0.149884 0.424012 0.440214 0.03 Uiso 1 1 calc R U
C6 C -0.0799(3) 0.35645(17) 0.36432(16) 0.0248(7) Uani 1 1 d . .
H6 H -0.145678 0.362291 0.328821 0.03 Uiso 1 1 calc R U
C7 C 0.0165(3) 0.31109(17) 0.34868(16) 0.0224(7) Uani 1 1 d . .
H7 H 0.016656 0.285184 0.30306 0.027 Uiso 1 1 calc R U
C8 C 0.1131(3) 0.30430(16) 0.40129(15) 0.0190(7) Uani 1 1 d . .
C9 C 0.2293(3) 0.25905(16) 0.39527(15) 0.0196(7) Uani 1 1 d . .
C10 C 0.3381(3) 0.29320(17) 0.35453(14) 0.0190(7) Uani 1 1 d . .
C11 C 0.3569(3) 0.36989(17) 0.35758(15) 0.0236(7) Uani 1 1 d . .
H11 H 0.294175 0.398003 0.378834 0.028 Uiso 1 1 calc R U
C12 C 0.4647(3) 0.40567(18) 0.33041(15) 0.0254(7) Uani 1 1 d . .
H12 H 0.477137 0.458095 0.334016 0.03 Uiso 1 1 calc R U
C13 C 0.5539(3) 0.36509(19) 0.29805(15) 0.0278(8) Uani 1 1 d . .
H13 H 0.62975 0.389519 0.280171 0.033 Uiso 1 1 calc R U
C14 C 0.5329(3) 0.28882(19) 0.29169(15) 0.0271(8) Uani 1 1 d . .
H14 H 0.592411 0.260576 0.267789 0.033 Uiso 1 1 calc R U
C15 C 0.4257(3) 0.25281(17) 0.31980(15) 0.0230(7) Uani 1 1 d . .
H15 H 0.412528 0.200215 0.315162 0.028 Uiso 1 1 calc R U
C16 C 0.1575(3) 0.17761(16) 0.36425(15) 0.0199(7) Uani 1 1 d . .
C17 C 0.0985(3) 0.13376(17) 0.40574(16) 0.0215(7) Uani 1 1 d . .
H17 H 0.112966 0.152096 0.453811 0.026 Uiso 1 1 calc R U
C18 C 0.0185(3) 0.06335(17) 0.37749(16) 0.0256(7) Uani 1 1 d . .
H18 H -0.021237 0.0338 0.406315 0.031 Uiso 1 1 calc R U
C19 C -0.0034(3) 0.03619(18) 0.30793(17) 0.0274(8) Uani 1 1 d . .
H19 H -0.057735 -0.01211 0.288779 0.033 Uiso 1 1 calc R U
C20 C 0.0536(3) 0.07932(17) 0.26609(16) 0.0272(8) Uani 1 1 d . .
H20 H 0.037919 0.060933 0.218029 0.033 Uiso 1 1 calc R U
C21 C 0.1337(3) 0.14935(17) 0.29414(16) 0.0246(7) Uani 1 1 d . .
H21 H 0.173149 0.178584 0.265 0.03 Uiso 1 1 calc R U
C22 C 0.5688(3) 0.33239(16) 0.54828(15) 0.0183(7) Uani 1 1 d . .
C23 C 0.5745(3) 0.39359(17) 0.51850(16) 0.0236(7) Uani 1 1 d . .
H23 H 0.506035 0.392816 0.481395 0.028 Uiso 1 1 calc R U
C24 C 0.6802(3) 0.45612(17) 0.54287(16) 0.0249(7) Uani 1 1 d . .
H24 H 0.684511 0.497814 0.522282 0.03 Uiso 1 1 calc R U
C25 C 0.7784(3) 0.45701(17) 0.59713(16) 0.0245(7) Uani 1 1 d . .
H25 H 0.850607 0.499532 0.613932 0.029 Uiso 1 1 calc R U
C26 C 0.7726(3) 0.39662(17) 0.62712(16) 0.0252(7) Uani 1 1 d . .
H26 H 0.840513 0.397725 0.66453 0.03 Uiso 1 1 calc R U
C27 C 0.6680(3) 0.33439(17) 0.60287(15) 0.0218(7) Uani 1 1 d . .
H27 H 0.664227 0.292913 0.623737 0.026 Uiso 1 1 calc R U
C28 C 0.4001(3) 0.19464(16) 0.57052(15) 0.0210(7) Uani 1 1 d . .
C29 C 0.5026(3) 0.16073(17) 0.59858(16) 0.0248(7) Uani 1 1 d . .
H29 H 0.59166 0.16501 0.583496 0.03 Uiso 1 1 calc R U
C30 C 0.4754(3) 0.12153(18) 0.64750(17) 0.0309(8) Uani 1 1 d . .
H30 H 0.547152 0.100494 0.667256 0.037 Uiso 1 1 calc R U
C31 C 0.3450(3) 0.11196(18) 0.66876(17) 0.0315(8) Uani 1 1 d . .
H31 H 0.327031 0.084523 0.702715 0.038 Uiso 1 1 calc R U
C32 C 0.2413(3) 0.14304(17) 0.63971(16) 0.0266(8) Uani 1 1 d . .
H32 H 0.150554 0.135203 0.65267 0.032 Uiso 1 1 calc R U
C33 C 0.2682(3) 0.18528(16) 0.59212(15) 0.0224(7) Uani 1 1 d . .
H33 H 0.19726 0.208009 0.574016 0.027 Uiso 1 1 calc R U
C34 C 0.5241(3) 0.19249(16) 0.44844(15) 0.0195(7) Uani 1 1 d . .
C35 C 0.4549(3) 0.12022(17) 0.41691(16) 0.0251(7) Uani 1 1 d . .
H35 H 0.367953 0.10048 0.429205 0.03 Uiso 1 1 calc R U
C36 C 0.5147(3) 0.07749(19) 0.36730(17) 0.0325(8) Uani 1 1 d . .
H36 H 0.467047 0.028562 0.344987 0.039 Uiso 1 1 calc R U
C37 C 0.6426(3) 0.10504(19) 0.34983(17) 0.0314(8) Uani 1 1 d . .
H37 H 0.682151 0.075403 0.31555 0.038 Uiso 1 1 calc R U
C38 C 0.7119(3) 0.17562(18) 0.38249(16) 0.0270(8) Uani 1 1 d . .
H38 H 0.801104 0.194027 0.371636 0.032 Uiso 1 1 calc R U
C39 C 0.6534(3) 0.22019(17) 0.43099(15) 0.0222(7) Uani 1 1 d . .
H39 H 0.700961 0.269424 0.452332 0.027 Uiso 1 1 calc R U
C40 C 0.4541(3) 0.21608(16) 0.98294(14) 0.0191(7) Uani 1 1 d . .
C41 C 0.3391(3) 0.16220(17) 0.95634(15) 0.0221(7) Uani 1 1 d . .
C42 C 0.2396(3) 0.16089(17) 1.00632(15) 0.0209(7) Uani 1 1 d . .
C43 C 0.1056(3) 0.11813(17) 1.00295(16) 0.0247(7) Uani 1 1 d . .
H43 H 0.062101 0.0824 0.962724 0.03 Uiso 1 1 calc R U
C44 C 0.0399(3) 0.13015(18) 1.06040(16) 0.0270(8) Uani 1 1 d . .
H44 H -0.050534 0.102128 1.0597 0.032 Uiso 1 1 calc R U
C45 C 0.1033(3) 0.18224(18) 1.11892(16) 0.0274(8) Uani 1 1 d . .
H45 H 0.055882 0.189081 1.157779 0.033 Uiso 1 1 calc R U
C46 C 0.2348(3) 0.22468(18) 1.12193(15) 0.0242(7) Uani 1 1 d . .
H46 H 0.277584 0.26051 1.162213 0.029 Uiso 1 1 calc R U
C47 C 0.3016(3) 0.21361(17) 1.06519(15) 0.0200(7) Uani 1 1 d . .
C48 C 0.4456(3) 0.25446(16) 1.05639(15) 0.0189(7) Uani 1 1 d . .
C49 C 0.5613(3) 0.23551(17) 1.10494(14) 0.0198(7) Uani 1 1 d . .
C50 C 0.5426(3) 0.16494(17) 1.11968(15) 0.0238(7) Uani 1 1 d . .
H50 H 0.457127 0.130953 1.102415 0.029 Uiso 1 1 calc R U
C51 C 0.6459(3) 0.14330(18) 1.15895(15) 0.0268(8) Uani 1 1 d . .
H51 H 0.631106 0.094817 1.168203 0.032 Uiso 1 1 calc R U
C52 C 0.7698(3) 0.19194(19) 1.18454(16) 0.0280(8) Uani 1 1 d . .
H52 H 0.840651 0.17725 1.21168 0.034 Uiso 1 1 calc R U
C53 C 0.7911(3) 0.26207(19) 1.17074(15) 0.0267(8) Uani 1 1 d . .
H53 H 0.876763 0.295691 1.188433 0.032 Uiso 1 1 calc R U
C54 C 0.6882(3) 0.28385(18) 1.13120(15) 0.0225(7) Uani 1 1 d . .
H54 H 0.704181 0.33228 1.12186 0.027 Uiso 1 1 calc R U
C55 C 0.4381(3) 0.33773(17) 1.06802(15) 0.0213(7) Uani 1 1 d . .
C56 C 0.3920(3) 0.36853(17) 1.01504(16) 0.0246(7) Uani 1 1 d . .
H56 H 0.371652 0.338417 0.969988 0.03 Uiso 1 1 calc R U
C57 C 0.3749(3) 0.44247(18) 1.02634(17) 0.0299(8) Uani 1 1 d . .
H57 H 0.342246 0.462206 0.989223 0.036 Uiso 1 1 calc R U
C58 C 0.4051(4) 0.4872(2) 1.09098(18) 0.0377(9) Uani 1 1 d . .
H58 H 0.396569 0.538274 1.098575 0.045 Uiso 1 1 calc R U
C59 C 0.4476(4) 0.45726(19) 1.14452(18) 0.0396(9) Uani 1 1 d . .
H59 H 0.465875 0.487516 1.189529 0.048 Uiso 1 1 calc R U
C60 C 0.4642(3) 0.38305(18) 1.13353(17) 0.0301(8) Uani 1 1 d . .
H60 H 0.493675 0.363145 1.171099 0.036 Uiso 1 1 calc R U
C61 C 0.6363(3) 0.13254(16) 0.90653(15) 0.0209(7) Uani 1 1 d . .
C62 C 0.6578(3) 0.09195(17) 0.95596(16) 0.0274(8) Uani 1 1 d . .
H62 H 0.640793 0.11008 1.001215 0.033 Uiso 1 1 calc R U
C63 C 0.7042(3) 0.02467(18) 0.93884(17) 0.0311(8) Uani 1 1 d . .
H63 H 0.719027 -0.003078 0.97262 0.037 Uiso 1 1 calc R U
C64 C 0.7288(3) -0.00187(19) 0.87392(17) 0.0334(8) Uani 1 1 d . .
H64 H 0.762289 -0.047409 0.862963 0.04 Uiso 1 1 calc R U
C65 C 0.7050(4) 0.03756(19) 0.82384(18) 0.0394(9) Uani 1 1 d . .
H65 H 0.720134 0.018506 0.778453 0.047 Uiso 1 1 calc R U
C66 C 0.6592(3) 0.10467(18) 0.84029(16) 0.0301(8) Uani 1 1 d . .
H66 H 0.643238 0.131803 0.80614 0.036 Uiso 1 1 calc R U
C67 C 0.7461(3) 0.28655(16) 0.97615(14) 0.0187(7) Uani 1 1 d . .
C68 C 0.7458(3) 0.36264(17) 0.99485(15) 0.0227(7) Uani 1 1 d . .
H68 H 0.661575 0.38043 0.986287 0.027 Uiso 1 1 calc R U
C69 C 0.8660(3) 0.41268(18) 1.02566(15) 0.0270(8) Uani 1 1 d . .
H69 H 0.864287 0.46451 1.03889 0.032 Uiso 1 1 calc R U
C70 C 0.9896(3) 0.38669(19) 1.03720(17) 0.0326(8) Uani 1 1 d . .
H70 H 1.07268 0.420947 1.058308 0.039 Uiso 1 1 calc R U
C71 C 0.9922(3) 0.31123(19) 1.01814(17) 0.0336(9) Uani 1 1 d . .
H71 H 1.07727 0.293863 1.025613 0.04 Uiso 1 1 calc R U
C72 C 0.8707(3) 0.26099(18) 0.98811(16) 0.0267(8) Uani 1 1 d . .
H72 H 0.87224 0.209084 0.975657 0.032 Uiso 1 1 calc R U
C73 C 0.5444(3) 0.25821(16) 0.85862(15) 0.0226(7) Uani 1 1 d . .
C74 C 0.4072(3) 0.26048(17) 0.83398(16) 0.0278(8) Uani 1 1 d . .
H74 H 0.332425 0.240564 0.855307 0.033 Uiso 1 1 calc R U
C75 C 0.3793(3) 0.29163(19) 0.77856(16) 0.0336(8) Uani 1 1 d . .
H75 H 0.285849 0.293903 0.762647 0.04 Uiso 1 1 calc R U
C76 C 0.4867(4) 0.31925(19) 0.74656(17) 0.0341(8) Uani 1 1 d . .
H76 H 0.467368 0.340428 0.708495 0.041 Uiso 1 1 calc R U
C77 C 0.6223(4) 0.31619(19) 0.76974(17) 0.0357(9) Uani 1 1 d . .
H77 H 0.696185 0.334671 0.747192 0.043 Uiso 1 1 calc R U
C78 C 0.6513(3) 0.28639(18) 0.82561(16) 0.0304(8) Uani 1 1 d . .
H78 H 0.745298 0.285171 0.841611 0.036 Uiso 1 1 calc R U
B1 B 0.2452(4) 0.4189(2) 0.62093(19) 0.0234(8) Uani 1 1 d . .
B2 B 0.2239(4) 0.0531(2) 0.8594(2) 0.0276(9) Uani 1 1 d . .

loop_
_atom_site_aniso_label
_atom_site_aniso_U_11
_atom_site_aniso_U_22
_atom_site_aniso_U_33
_atom_site_aniso_U_23
_atom_site_aniso_U_13
_atom_site_aniso_U_12
P1 0.0109(4) 0.0205(5) 0.0247(5) 0.0043(4) 0.0034(3) 0.0029(3)
P2 0.0129(4) 0.0242(5) 0.0235(5) 0.0049(4) 0.0034(3) 0.0031(4)
F1 0.0208(10) 0.0531(13) 0.0341(11) -0.0034(10) 0.0064(8) 0.0111(9)
F2 0.0257(10) 0.0281(11) 0.0283(10) 0.0019(8) -0.0029(8) 0.0050(8)
F3 0.0360(11) 0.0243(11) 0.0415(12) 0.0100(9) -0.0094(9) 0.0038(9)
F4 0.0281(10) 0.0291(11) 0.0299(11) -0.0012(8) 0.0037(8) 0.0008(8)
F5 0.0207(10) 0.0642(15) 0.0401(12) -0.0039(10) -0.0052(9) 0.0119(10)
F6 0.0615(14) 0.0311(12) 0.0488(13) 0.0124(10) 0.0256(11) 0.0074(10)
O1 0.0190(11) 0.0259(12) 0.0217(12) 0.0040(10) 0.0038(9) 0.0092(10)
O2 0.0174(12) 0.0309(13) 0.0253(13) -0.0027(10) 0.0028(10) -0.0053(10)
C1 0.0113(15) 0.0220(17) 0.0203(16) 0.0051(13) 0.0026(12) 0.0038(13)
C2 0.0148(16) 0.0195(17) 0.0210(16) 0.0051(13) 0.0039(13) -0.0019(13)
C3 0.0086(14) 0.0165(17) 0.0272(17) 0.0048(14) 0.0031(13) 0.0006(12)
C4 0.0150(16) 0.0243(18) 0.0269(18) 0.0053(14) 0.0054(13) 0.0036(14)
C5 0.0130(16) 0.0265(19) 0.0358(19) 0.0067(15) 0.0047(14) 0.0071(14)
C6 0.0110(16) 0.031(2) 0.0327(19) 0.0103(15) -0.0016(14) 0.0028(14)
C7 0.0132(16) 0.0256(19) 0.0264(18) 0.0065(15) -0.0003(13) -0.0012(13)
C8 0.0103(15) 0.0220(18) 0.0241(17) 0.0054(14) 0.0015(13) 0.0010(13)
C9 0.0133(15) 0.0222(17) 0.0211(16) 0.0017(13) 0.0007(13) 0.0024(13)
C10 0.0103(15) 0.0250(17) 0.0190(17) 0.0015(14) -0.0012(12) 0.0018(13)
C11 0.0173(17) 0.0265(18) 0.0248(18) 0.0027(15) 0.0017(14) 0.0029(14)
C12 0.0195(17) 0.0280(19) 0.0268(19) 0.0088(15) -0.0013(14) -0.0017(14)
C13 0.0164(17) 0.043(2) 0.0240(19) 0.0139(16) 0.0029(14) -0.0017(15)
C14 0.0174(17) 0.041(2) 0.0251(19) 0.0087(16) 0.0072(14) 0.0080(15)
C15 0.0188(17) 0.0250(18) 0.0254(18) 0.0055(15) 0.0042(14) 0.0045(14)
C16 0.0087(15) 0.0224(17) 0.0264(17) 0.0002(14) -0.0002(13) 0.0045(13)
C17 0.0124(16) 0.0259(18) 0.0248(18) 0.0032(14) 0.0028(13) 0.0030(13)
C18 0.0181(17) 0.0232(18) 0.0331(19) 0.0052(15) 0.0004(14) 0.0006(14)
C19 0.0163(17) 0.0230(19) 0.038(2) 0.0024(15) -0.0042(15) -0.0001(14)
C20 0.0248(18) 0.0271(19) 0.0249(19) -0.0017(15) -0.0006(14) 0.0027(15)
C21 0.0199(17) 0.0268(19) 0.0260(18) 0.0057(15) 0.0039(14) 0.0008(14)
C22 0.0116(15) 0.0206(17) 0.0225(17) 0.0030(14) 0.0037(12) 0.0039(13)
C23 0.0178(17) 0.0242(18) 0.0284(19) 0.0055(15) 0.0028(14) 0.0038(14)
C24 0.0252(18) 0.0200(18) 0.0289(19) 0.0057(15) 0.0051(14) 0.0012(14)
C25 0.0176(17) 0.0228(18) 0.0305(19) 0.0020(15) 0.0070(14) -0.0004(14)
C26 0.0164(16) 0.031(2) 0.0269(19) 0.0056(15) 0.0001(14) 0.0028(14)
C27 0.0147(16) 0.0241(18) 0.0287(18) 0.0083(15) 0.0050(13) 0.0058(14)
C28 0.0148(16) 0.0204(18) 0.0270(18) 0.0048(14) 0.0030(13) 0.0011(13)
C29 0.0124(16) 0.0273(19) 0.035(2) 0.0067(15) 0.0050(14) 0.0026(14)
C30 0.0223(18) 0.032(2) 0.045(2) 0.0221(17) 0.0066(16) 0.0078(16)
C31 0.0305(19) 0.031(2) 0.035(2) 0.0140(16) 0.0064(16) 0.0038(16)
C32 0.0176(17) 0.032(2) 0.033(2) 0.0091(16) 0.0096(15) 0.0047(15)
C33 0.0141(16) 0.0249(18) 0.0268(18) 0.0038(14) 0.0011(13) 0.0032(14)
C34 0.0138(15) 0.0217(17) 0.0244(17) 0.0063(14) 0.0041(13) 0.0051(13)
C35 0.0142(16) 0.0226(18) 0.036(2) 0.0044(15) 0.0015(14) 0.0015(14)
C36 0.0285(19) 0.026(2) 0.040(2) 0.0000(16) 0.0042(16) 0.0066(15)
C37 0.0261(19) 0.033(2) 0.037(2) 0.0056(16) 0.0105(16) 0.0115(16)
C38 0.0181(17) 0.033(2) 0.034(2) 0.0091(16) 0.0088(15) 0.0104(15)
C39 0.0136(16) 0.0249(18) 0.0269(18) 0.0046(14) 0.0027(13) 0.0016(13)
C40 0.0133(15) 0.0241(18) 0.0188(16) 0.0035(13) 0.0015(12) 0.0028(13)
C41 0.0177(16) 0.0253(18) 0.0226(17) 0.0036(14) 0.0026(13) 0.0043(14)
C42 0.0141(15) 0.0281(19) 0.0240(17) 0.0094(14) 0.0045(13) 0.0083(13)
C43 0.0130(16) 0.0279(19) 0.0317(19) 0.0063(15) -0.0014(14) 0.0023(14)
C44 0.0128(16) 0.036(2) 0.036(2) 0.0139(16) 0.0049(14) 0.0056(15)
C45 0.0188(17) 0.036(2) 0.0312(19) 0.0120(16) 0.0078(15) 0.0077(15)
C46 0.0186(16) 0.032(2) 0.0231(18) 0.0053(15) 0.0021(14) 0.0086(14)
C47 0.0130(15) 0.0253(18) 0.0235(17) 0.0075(14) 0.0039(13) 0.0056(13)
C48 0.0136(15) 0.0199(17) 0.0206(16) 0.0021(13) -0.0001(12) 0.0004(13)
C49 0.0153(15) 0.0247(18) 0.0187(17) 0.0017(14) 0.0039(13) 0.0050(13)
C50 0.0181(17) 0.0255(18) 0.0257(18) 0.0024(15) 0.0024(14) 0.0029(14)
C51 0.0257(18) 0.0286(19) 0.0282(19) 0.0067(15) 0.0060(15) 0.0097(15)
C52 0.0147(16) 0.045(2) 0.0276(19) 0.0077(16) 0.0048(14) 0.0133(15)
C53 0.0151(16) 0.037(2) 0.0261(19) 0.0043(16) 0.0032(14) 0.0025(15)
C54 0.0155(16) 0.0299(19) 0.0224(18) 0.0062(15) 0.0056(13) 0.0026(14)
C55 0.0133(16) 0.0251(18) 0.0261(18) 0.0054(14) 0.0055(13) 0.0036(13)
C56 0.0160(17) 0.0291(19) 0.0280(18) 0.0045(15) 0.0020(14) 0.0046(14)
C57 0.0246(19) 0.032(2) 0.037(2) 0.0122(16) 0.0032(16) 0.0113(16)
C58 0.047(2) 0.029(2) 0.040(2) 0.0099(17) 0.0053(18) 0.0146(18)
C59 0.054(2) 0.031(2) 0.033(2) -0.0024(17) 0.0073(18) 0.0155(19)
C60 0.035(2) 0.0288(19) 0.0266(18) 0.0037(15) 0.0033(15) 0.0113(16)
C61 0.0132(16) 0.0217(17) 0.0266(18) 0.0014(14) 0.0038(13) 0.0038(13)
C62 0.0256(18) 0.0290(19) 0.0281(19) 0.0059(15) 0.0082(15) 0.0047(15)
C63 0.0281(19) 0.026(2) 0.040(2) 0.0117(16) 0.0052(16) 0.0026(16)
C64 0.032(2) 0.030(2) 0.040(2) 0.0046(17) 0.0117(17) 0.0107(16)
C65 0.056(3) 0.036(2) 0.029(2) 0.0012(17) 0.0172(18) 0.0200(19)
C66 0.034(2) 0.033(2) 0.0264(19) 0.0074(16) 0.0075(16) 0.0125(16)
C67 0.0139(15) 0.0227(17) 0.0183(17) 0.0018(13) 0.0044(13) 0.0025(13)
C68 0.0173(16) 0.0261(18) 0.0260(18) 0.0052(14) 0.0074(14) 0.0059(14)
C69 0.0221(18) 0.029(2) 0.0270(19) 0.0027(15) 0.0031(14) 0.0006(15)
C70 0.0197(18) 0.036(2) 0.038(2) 0.0109(17) -0.0026(15) -0.0047(16)
C71 0.0122(17) 0.039(2) 0.051(2) 0.0177(18) -0.0018(16) 0.0028(15)
C72 0.0179(16) 0.0274(19) 0.038(2) 0.0141(16) 0.0052(15) 0.0045(14)
C73 0.0219(17) 0.0220(18) 0.0218(17) 0.0022(14) 0.0014(13) 0.0030(14)
C74 0.0225(17) 0.032(2) 0.0270(19) 0.0037(15) -0.0007(14) 0.0066(15)
C75 0.0276(19) 0.044(2) 0.031(2) 0.0054(17) -0.0015(16) 0.0183(17)
C76 0.040(2) 0.038(2) 0.028(2) 0.0090(17) 0.0006(16) 0.0175(18)
C77 0.032(2) 0.045(2) 0.032(2) 0.0145(17) 0.0063(16) 0.0036(17)
C78 0.0267(19) 0.040(2) 0.0267(19) 0.0095(16) 0.0027(15) 0.0104(16)
B1 0.0187(19) 0.024(2) 0.026(2) 0.0027(17) -0.0001(16) 0.0070(16)
B2 0.022(2) 0.029(2) 0.029(2) 0.0038(17) 0.0022(17) -0.0011(17)

loop_
_atom_type_symbol
_atom_type_description
_atom_type_scat_dispersion_real
_atom_type_scat_dispersion_imag
_atom_type_scat_source
C C 0.0033 0.0016 'International Tables Vol C Tables 4.2.6.8 and 6.1.1.4'
H H 0 0 'International Tables Vol C Tables 4.2.6.8 and 6.1.1.4'
B B 0.0013 0.0007 'International Tables Vol C Tables 4.2.6.8 and 6.1.1.4'
O O 0.0106 0.006 'International Tables Vol C Tables 4.2.6.8 and 6.1.1.4'
F F 0.0171 0.0103 'International Tables Vol C Tables 4.2.6.8 and 6.1.1.4'
P P 0.1023 0.0942 'International Tables Vol C Tables 4.2.6.8 and 6.1.1.4'

loop_
_geom_angle_atom_site_label_1
_geom_angle_atom_site_label_2
_geom_angle_atom_site_label_3
_geom_angle
C1 P1 C22 109.50(14)
C1 P1 C28 112.15(14)
C22 P1 C28 110.91(14)
C1 P1 C34 112.21(14)
C22 P1 C34 106.83(13)
C28 P1 C34 105.07(14)
C40 P2 C73 112.65(14)
C40 P2 C61 109.51(14)
C73 P2 C61 109.89(14)
C40 P2 C67 113.30(13)
C73 P2 C67 104.07(14)
C61 P2 C67 107.17(14)
C2 O1 B1 126.8(2)
C41 O2 B2 130.1(2)
C2 C1 C9 110.9(2)
C2 C1 P1 118.0(2)
C9 C1 P1 130.6(2)
O1 C2 C1 122.1(3)
O1 C2 C3 128.1(3)
C1 C2 C3 109.8(3)
C8 C3 C4 120.4(3)
C8 C3 C2 106.8(2)
C4 C3 C2 132.8(3)
C5 C4 C3 118.4(3)
C5 C4 H4 120.8
C3 C4 H4 120.8
C4 C5 C6 121.1(3)
C4 C5 H5 119.5
C6 C5 H5 119.5
C7 C6 C5 121.1(3)
C7 C6 H6 119.4
C5 C6 H6 119.4
C6 C7 C8 118.4(3)
C6 C7 H7 120.8
C8 C7 H7 120.8
C7 C8 C3 120.5(3)
C7 C8 C9 127.0(3)
C3 C8 C9 112.4(2)
C8 C9 C16 106.2(2)
C8 C9 C1 99.9(2)
C16 C9 C1 115.0(2)
C8 C9 C10 109.6(2)
C16 C9 C10 115.6(2)
C1 C9 C10 109.2(2)
C15 C10 C11 118.1(3)
C15 C10 C9 123.2(3)
C11 C10 C9 118.5(3)
C12 C11 C10 121.4(3)
C12 C11 H11 119.3
C10 C11 H11 119.3
C13 C12 C11 119.7(3)
C13 C12 H12 120.2
C11 C12 H12 120.2
C12 C13 C14 119.7(3)
C12 C13 H13 120.2
C14 C13 H13 120.2
C13 C14 C15 120.7(3)
C13 C14 H14 119.6
C15 C14 H14 119.6
C10 C15 C14 120.2(3)
C10 C15 H15 119.9
C14 C15 H15 119.9
C21 C16 C17 118.3(3)
C21 C16 C9 121.3(3)
C17 C16 C9 119.8(3)
C18 C17 C16 120.5(3)
C18 C17 H17 119.7
C16 C17 H17 119.7
C19 C18 C17 120.3(3)
C19 C18 H18 119.8
C17 C18 H18 119.8
C18 C19 C20 119.8(3)
C18 C19 H19 120.1
C20 C19 H19 120.1
C19 C20 C21 120.0(3)
C19 C20 H20 120
C21 C20 H20 120
C20 C21 C16 121.1(3)
C20 C21 H21 119.5
C16 C21 H21 119.5
C27 C22 C23 119.5(3)
C27 C22 P1 122.0(2)
C23 C22 P1 118.3(2)
C22 C23 C24 120.2(3)
C22 C23 H23 119.9
C24 C23 H23 119.9
C25 C24 C23 119.5(3)
C25 C24 H24 120.2
C23 C24 H24 120.2
C26 C25 C24 120.4(3)
C26 C25 H25 119.8
C24 C25 H25 119.8
C25 C26 C27 120.2(3)
C25 C26 H26 119.9
C27 C26 H26 119.9
C26 C27 C22 120.2(3)
C26 C27 H27 119.9
C22 C27 H27 119.9
C33 C28 C29 118.5(3)
C33 C28 P1 122.1(2)
C29 C28 P1 119.4(2)
C30 C29 C28 120.5(3)
C30 C29 H29 119.8
C28 C29 H29 119.8
C29 C30 C31 121.2(3)
C29 C30 H30 119.4
C31 C30 H30 119.4
C32 C31 C30 118.9(3)
C32 C31 H31 120.5
C30 C31 H31 120.5
C33 C32 C31 120.8(3)
C33 C32 H32 119.6
C31 C32 H32 119.6
C32 C33 C28 120.1(3)
C32 C33 H33 120
C28 C33 H33 120
C35 C34 C39 119.8(3)
C35 C34 P1 119.0(2)
C39 C34 P1 121.1(2)
C36 C35 C34 119.1(3)
C36 C35 H35 120.4
C34 C35 H35 120.4
C37 C36 C35 121.0(3)
C37 C36 H36 119.5
C35 C36 H36 119.5
C38 C37 C36 119.4(3)
C38 C37 H37 120.3
C36 C37 H37 120.3
C37 C38 C39 120.8(3)
C37 C38 H38 119.6
C39 C38 H38 119.6
C38 C39 C34 119.7(3)
C38 C39 H39 120.1
C34 C39 H39 120.1
C41 C40 C48 111.3(2)
C41 C40 P2 116.6(2)
C48 C40 P2 131.7(2)
O2 C41 C40 121.3(3)
O2 C41 C42 128.8(3)
C40 C41 C42 109.9(3)
C47 C42 C43 120.8(3)
C47 C42 C41 107.1(3)
C43 C42 C41 132.1(3)
C44 C43 C42 117.4(3)
C44 C43 H43 121.3
C42 C43 H43 121.3
C43 C44 C45 121.2(3)
C43 C44 H44 119.4
C45 C44 H44 119.4
C44 C45 C46 121.2(3)
C44 C45 H45 119.4
C46 C45 H45 119.4
C47 C46 C45 118.4(3)
C47 C46 H46 120.8
C45 C46 H46 120.8
C46 C47 C42 120.9(3)
C46 C47 C48 127.5(3)
C42 C47 C48 111.5(2)
C40 C48 C55 115.3(2)
C40 C48 C47 100.1(2)
C55 C48 C47 106.6(2)
C40 C48 C49 109.1(2)
C55 C48 C49 114.8(2)
C47 C48 C49 109.8(2)
C50 C49 C54 117.6(3)
C50 C49 C48 118.9(3)
C54 C49 C48 123.3(3)
C51 C50 C49 121.4(3)
C51 C50 H50 119.3
C49 C50 H50 119.3
C52 C51 C50 120.0(3)
C52 C51 H51 120
C50 C51 H51 120
C51 C52 C53 119.8(3)
C51 C52 H52 120.1
C53 C52 H52 120.1
C52 C53 C54 120.4(3)
C52 C53 H53 119.8
C54 C53 H53 119.8
C53 C54 C49 120.8(3)
C53 C54 H54 119.6
C49 C54 H54 119.6
C56 C55 C60 117.7(3)
C56 C55 C48 121.3(3)
C60 C55 C48 120.7(3)
C55 C56 C57 121.4(3)
C55 C56 H56 119.3
C57 C56 H56 119.3
C58 C57 C56 120.2(3)
C58 C57 H57 119.9
C56 C57 H57 119.9
C59 C58 C57 119.3(3)
C59 C58 H58 120.4
C57 C58 H58 120.4
C58 C59 C60 120.7(3)
C58 C59 H59 119.7
C60 C59 H59 119.7
C55 C60 C59 120.6(3)
C55 C60 H60 119.7
C59 C60 H60 119.7
C66 C61 C62 119.5(3)
C66 C61 P2 122.1(2)
C62 C61 P2 118.2(2)
C61 C62 C63 119.7(3)
C61 C62 H62 120.2
C63 C62 H62 120.2
C64 C63 C62 120.6(3)
C64 C63 H63 119.7
C62 C63 H63 119.7
C63 C64 C65 120.2(3)
C63 C64 H64 119.9
C65 C64 H64 119.9
C66 C65 C64 119.8(3)
C66 C65 H65 120.1
C64 C65 H65 120.1
C65 C66 C61 120.3(3)
C65 C66 H66 119.9
C61 C66 H66 119.9
C68 C67 C72 119.2(3)
C68 C67 P2 120.0(2)
C72 C67 P2 120.7(2)
C69 C68 C67 120.9(3)
C69 C68 H68 119.5
C67 C68 H68 119.5
C68 C69 C70 119.5(3)
C68 C69 H69 120.3
C70 C69 H69 120.3
C71 C70 C69 120.4(3)
C71 C70 H70 119.8
C69 C70 H70 119.8
C70 C71 C72 119.9(3)
C70 C71 H71 120
C72 C71 H71 120
C71 C72 C67 120.1(3)
C71 C72 H72 120
C67 C72 H72 120
C78 C73 C74 118.5(3)
C78 C73 P2 118.3(2)
C74 C73 P2 123.1(2)
C75 C74 C73 120.4(3)
C75 C74 H74 119.8
C73 C74 H74 119.8
C76 C75 C74 120.2(3)
C76 C75 H75 119.9
C74 C75 H75 119.9
C75 C76 C77 119.9(3)
C75 C76 H76 120
C77 C76 H76 120
C76 C77 C78 120.3(3)
C76 C77 H77 119.8
C78 C77 H77 119.8
C77 C78 C73 120.6(3)
C77 C78 H78 119.7
C73 C78 H78 119.7
F1 B1 F3 110.7(3)
F1 B1 F2 110.2(3)
F3 B1 F2 111.1(3)
F1 B1 O1 109.9(3)
F3 B1 O1 109.1(3)
F2 B1 O1 105.7(2)
F6 B2 F5 110.4(3)
F6 B2 F4 110.7(3)
F5 B2 F4 110.5(3)
F6 B2 O2 110.9(3)
F5 B2 O2 109.1(3)
F4 B2 O2 105.1(3)

loop_
_geom_bond_atom_site_label_1
_geom_bond_atom_site_label_2
_geom_bond_distance
P1 C1 1.760(3)
P1 C22 1.796(3)
P1 C28 1.798(3)
P1 C34 1.802(3)
P2 C40 1.763(3)
P2 C73 1.792(3)
P2 C61 1.800(3)
P2 C67 1.802(3)
F1 B1 1.378(4)
F2 B1 1.387(4)
F3 B1 1.378(4)
F4 B2 1.390(4)
F5 B2 1.380(4)
F6 B2 1.375(4)
O1 C2 1.319(3)
O1 B1 1.495(4)
O2 C41 1.321(3)
O2 B2 1.473(4)
C1 C2 1.375(4)
C1 C9 1.539(4)
C2 C3 1.473(4)
C3 C8 1.396(4)
C3 C4 1.398(4)
C4 C5 1.377(4)
C4 H4 0.95
C5 C6 1.384(4)
C5 H5 0.95
C6 C7 1.383(4)
C6 H6 0.95
C7 C8 1.390(4)
C7 H7 0.95
C8 C9 1.522(4)
C9 C16 1.537(4)
C9 C10 1.548(4)
C10 C15 1.382(4)
C10 C11 1.397(4)
C11 C12 1.379(4)
C11 H11 0.95
C12 C13 1.376(4)
C12 H12 0.95
C13 C14 1.378(4)
C13 H13 0.95
C14 C15 1.388(4)
C14 H14 0.95
C15 H15 0.95
C16 C21 1.389(4)
C16 C17 1.390(4)
C17 C18 1.389(4)
C17 H17 0.95
C18 C19 1.376(4)
C18 H18 0.95
C19 C20 1.379(4)
C19 H19 0.95
C20 C21 1.383(4)
C20 H20 0.95
C21 H21 0.95
C22 C27 1.385(4)
C22 C23 1.389(4)
C23 C24 1.394(4)
C23 H23 0.95
C24 C25 1.380(4)
C24 H24 0.95
C25 C26 1.378(4)
C25 H25 0.95
C26 C27 1.384(4)
C26 H26 0.95
C27 H27 0.95
C28 C33 1.401(4)
C28 C29 1.401(4)
C29 C30 1.367(4)
C29 H29 0.95
C30 C31 1.385(4)
C30 H30 0.95
C31 C32 1.385(4)
C31 H31 0.95
C32 C33 1.381(4)
C32 H32 0.95
C33 H33 0.95
C34 C35 1.394(4)
C34 C39 1.396(4)
C35 C36 1.388(4)
C35 H35 0.95
C36 C37 1.384(4)
C36 H36 0.95
C37 C38 1.374(4)
C37 H37 0.95
C38 C39 1.384(4)
C38 H38 0.95
C39 H39 0.95
C40 C41 1.363(4)
C40 C48 1.528(4)
C41 C42 1.475(4)
C42 C47 1.390(4)
C42 C43 1.409(4)
C43 C44 1.381(4)
C43 H43 0.95
C44 C45 1.383(4)
C44 H44 0.95
C45 C46 1.387(4)
C45 H45 0.95
C46 C47 1.374(4)
C46 H46 0.95
C47 C48 1.536(4)
C48 C55 1.534(4)
C48 C49 1.555(4)
C49 C50 1.393(4)
C49 C54 1.395(4)
C50 C51 1.384(4)
C50 H50 0.95
C51 C52 1.374(4)
C51 H51 0.95
C52 C53 1.378(4)
C52 H52 0.95
C53 C54 1.386(4)
C53 H53 0.95
C54 H54 0.95
C55 C56 1.384(4)
C55 C60 1.392(4)
C56 C57 1.388(4)
C56 H56 0.95
C57 C58 1.374(4)
C57 H57 0.95
C58 C59 1.373(4)
C58 H58 0.95
C59 C60 1.392(4)
C59 H59 0.95
C60 H60 0.95
C61 C66 1.389(4)
C61 C62 1.390(4)
C62 C63 1.390(4)
C62 H62 0.95
C63 C64 1.366(4)
C63 H63 0.95
C64 C65 1.389(5)
C64 H64 0.95
C65 C66 1.383(4)
C65 H65 0.95
C66 H66 0.95
C67 C68 1.390(4)
C67 C72 1.396(4)
C68 C69 1.379(4)
C68 H68 0.95
C69 C70 1.390(4)
C69 H69 0.95
C70 C71 1.383(4)
C70 H70 0.95
C71 C72 1.386(4)
C71 H71 0.95
C72 H72 0.95
C73 C78 1.388(4)
C73 C74 1.395(4)
C74 C75 1.386(4)
C74 H74 0.95
C75 C76 1.375(5)
C75 H75 0.95
C76 C77 1.376(4)
C76 H76 0.95
C77 C78 1.381(4)
C77 H77 0.95
C78 H78 0.95
